data_7107470
loop_
_publ_author_name
'Shaoguang Li'
'Wei Meiying'
'Xiaojuan Huang'
'Xiao-Juan Yang'
'Biao Wu'

_publ_section_title
;
 Ion-pair induced self-assembly of molecular barrels with encapsulated
 tetraalkylammonium cations based on a bis-trisurea stave
;
_journal_name_full Chem.Commun.
_journal_page_first 3097
_journal_paper_doi 10.1039/c2cc17699h
_journal_volume 48
_journal_year 2012
_chemical_formula_sum 'C76 H120 Br4 N18 O10'
_chemical_formula_weight 1765.54
_chemical_name_systematic
;
?
;
_space_group_IT_number 14
_symmetry_cell_setting monoclinic
_symmetry_space_group_name_Hall '-P 2ybc'
_symmetry_space_group_name_H-M 'P 1 21/c 1'
_atom_sites_solution_hydrogens geom
_atom_sites_solution_primary direct
_atom_sites_solution_secondary difmap
_audit_creation_method SHELXL-97
_cell_angle_alpha 90.00
_cell_angle_beta 92.341(4)
_cell_angle_gamma 90.00
_cell_formula_units_Z 2
_cell_length_a 11.952(3)
_cell_length_b 28.436(8)
_cell_length_c 12.614(4)
_cell_measurement_reflns_used 6388
_cell_measurement_temperature 100(2)
_cell_measurement_theta_max 24.52
_cell_measurement_theta_min 2.41
_cell_volume 4284(2)
_computing_cell_refinement 'Bruker SAINT'
_computing_data_collection 'Bruker APEX2'
_computing_data_reduction 'Bruker SAINT'
_computing_molecular_graphics 'Bruker SHELXTL'
_computing_publication_material 'Bruker SHELXTL'
_computing_structure_refinement 'SHELXL-97 (Sheldrick, 2008)'
_computing_structure_solution 'SHELXS-97 (Sheldrick, 2008)'
_diffrn_ambient_temperature 100(2)
_diffrn_measured_fraction_theta_full 0.990
_diffrn_measured_fraction_theta_max 0.990
_diffrn_measurement_device_type 'Bruker APEX-II CCD'
_diffrn_measurement_method '\f and \w scans'
_diffrn_radiation_monochromator graphite
_diffrn_radiation_source 'fine-focus sealed tube'
_diffrn_radiation_type MoK\a
_diffrn_radiation_wavelength 0.71073
_diffrn_reflns_av_R_equivalents 0.0647
_diffrn_reflns_av_sigmaI/netI 0.0642
_diffrn_reflns_limit_h_max 14
_diffrn_reflns_limit_h_min -14
_diffrn_reflns_limit_k_max 33
_diffrn_reflns_limit_k_min -33
_diffrn_reflns_limit_l_max 14
_diffrn_reflns_limit_l_min -10
_diffrn_reflns_number 27516
_diffrn_reflns_theta_full 25.00
_diffrn_reflns_theta_max 25.00
_diffrn_reflns_theta_min 1.43
_exptl_absorpt_coefficient_mu 1.944
_exptl_absorpt_correction_T_max 0.6219
_exptl_absorpt_correction_T_min 0.5932
_exptl_absorpt_correction_type multi-scan
_exptl_absorpt_process_details SADABS
_exptl_crystal_colour Yellow
_exptl_crystal_density_diffrn 1.369
_exptl_crystal_density_method 'not measured'
_exptl_crystal_description Blocl
_exptl_crystal_F_000 1844
_exptl_crystal_size_max 0.30
_exptl_crystal_size_mid 0.29
_exptl_crystal_size_min 0.27
_refine_diff_density_max 0.760
_refine_diff_density_min -1.098
_refine_diff_density_rms 0.081
_refine_ls_extinction_method none
_refine_ls_goodness_of_fit_ref 1.037
_refine_ls_hydrogen_treatment constr
_refine_ls_matrix_type full
_refine_ls_number_parameters 495
_refine_ls_number_reflns 7455
_refine_ls_number_restraints 0
_refine_ls_restrained_S_all 1.037
_refine_ls_R_factor_all 0.0674
_refine_ls_R_factor_gt 0.0428
_refine_ls_shift/su_max 0.002
_refine_ls_shift/su_mean 0.000
_refine_ls_structure_factor_coef Fsqd
_refine_ls_weighting_details 'calc w=1/[\s^2^(Fo^2^)+(0.0539P)^2^+1.1780P] where P=(Fo^2^+2Fc^2^)/3'
_refine_ls_weighting_scheme calc
_refine_ls_wR_factor_gt 0.1007
_refine_ls_wR_factor_ref 0.1126
_reflns_number_gt 5464
_reflns_number_total 7455
_reflns_threshold_expression >2sigma(I)
_cod_data_source_file c2cc17699h.txt
_cod_data_source_block (TEA)4LBr4
_cod_original_cell_volume 4283(2)
_cod_original_sg_symbol_H-M P2(1)/c
_cod_database_code 7107470

loop_
_symmetry_equiv_pos_as_xyz
'x, y, z'
'-x, y+1/2, -z+1/2'
'-x, -y, -z'
'x, -y-1/2, z-1/2'

loop_
_atom_site_label
_atom_site_type_symbol
_atom_site_fract_x
_atom_site_fract_y
_atom_site_fract_z
_atom_site_U_iso_or_equiv
_atom_site_adp_type
_atom_site_occupancy
_atom_site_symmetry_multiplicity
_atom_site_calc_flag
_atom_site_refinement_flags
Br1 Br 0.69161(3) 0.606062(12) 0.52999(3) 0.03127(12) Uani 1 1 d .
Br2 Br 0.95578(3) 0.580697(11) 0.76265(3) 0.03253(12) Uani 1 1 d .
O1 O 0.7570(2) 0.33393(9) 0.8212(2) 0.0498(8) Uani 1 1 d .
O2 O 0.6343(3) 0.34080(9) 0.9393(3) 0.0514(8) Uani 1 1 d .
O3 O 0.5824(2) 0.58119(8) 0.9178(2) 0.0333(6) Uani 1 1 d .
O4 O 0.8747(2) 0.75758(7) 0.6875(2) 0.0326(6) Uani 1 1 d .
O5 O 1.09985(19) 0.58761(7) 0.4196(2) 0.0279(6) Uani 1 1 d .
N1 N 0.6905(3) 0.35713(10) 0.8695(3) 0.0327(8) Uani 1 1 d .
N2 N 0.6590(3) 0.54937(9) 0.7717(2) 0.0300(7) Uani 1 1 d .
H2 H 0.6788 0.5566 0.7072 0.036 Uiso 1 1 calc R
N3 N 0.6634(2) 0.62840(9) 0.7964(2) 0.0244(7) Uani 1 1 d .
H3 H 0.6869 0.6287 0.7311 0.029 Uiso 1 1 calc R
N4 N 0.8382(2) 0.68822(9) 0.7715(2) 0.0240(7) Uani 1 1 d .
H4 H 0.8591 0.6586 0.7771 0.029 Uiso 1 1 calc R
N5 N 0.9700(2) 0.69034(9) 0.6475(2) 0.0245(7) Uani 1 1 d .
H5 H 0.9885 0.6622 0.6717 0.029 Uiso 1 1 calc R
N6 N 0.9568(2) 0.63510(9) 0.4678(2) 0.0231(7) Uani 1 1 d .
H6 H 0.8860 0.6360 0.4843 0.028 Uiso 1 1 calc R
N7 N 0.9314(2) 0.55609(9) 0.4544(2) 0.0227(6) Uani 1 1 d .
H7 H 0.8600 0.5616 0.4634 0.027 Uiso 1 1 calc R
N8 N 0.6551(2) 0.36109(10) 0.3759(3) 0.0318(7) Uani 1 1 d .
N9 N 0.1719(3) 0.09130(11) 0.3582(3) 0.0456(9) Uani 1 1 d .
C1 C 0.6773(3) 0.40719(11) 0.8435(3) 0.0263(8) Uani 1 1 d .
C2 C 0.6100(3) 0.43479(12) 0.9033(3) 0.0303(9) Uani 1 1 d .
H2A H 0.5701 0.4215 0.9596 0.036 Uiso 1 1 calc R
C3 C 0.6011(3) 0.48251(11) 0.8804(3) 0.0306(9) Uani 1 1 d .
H3A H 0.5545 0.5020 0.9209 0.037 Uiso 1 1 calc R
C4 C 0.6601(3) 0.50162(11) 0.7986(3) 0.0251(8) Uani 1 1 d .
C5 C 0.7256(3) 0.47198(11) 0.7371(3) 0.0294(9) Uani 1 1 d .
H5A H 0.7640 0.4846 0.6790 0.035 Uiso 1 1 calc R
C6 C 0.7345(3) 0.42494(12) 0.7604(3) 0.0308(9) Uani 1 1 d .
H6A H 0.7797 0.4050 0.7195 0.037 Uiso 1 1 calc R
C7 C 0.6303(3) 0.58614(11) 0.8357(3) 0.0224(8) Uani 1 1 d .
C8 C 0.6633(3) 0.67180(11) 0.8515(3) 0.0227(8) Uani 1 1 d .
C9 C 0.5795(3) 0.68406(12) 0.9189(3) 0.0282(8) Uani 1 1 d .
H9 H 0.5196 0.6629 0.9301 0.034 Uiso 1 1 calc R
C10 C 0.5828(3) 0.72719(12) 0.9701(3) 0.0342(9) Uani 1 1 d .
H10 H 0.5255 0.7355 1.0167 0.041 Uiso 1 1 calc R
C11 C 0.6693(3) 0.75815(13) 0.9535(3) 0.0401(10) Uani 1 1 d .
H11 H 0.6709 0.7878 0.9882 0.048 Uiso 1 1 calc R
C12 C 0.7533(3) 0.74639(11) 0.8870(3) 0.0327(9) Uani 1 1 d .
H12 H 0.8126 0.7679 0.8763 0.039 Uiso 1 1 calc R
C13 C 0.7516(3) 0.70309(11) 0.8355(3) 0.0253(8) Uani 1 1 d .
C14 C 0.8928(3) 0.71563(11) 0.7016(3) 0.0238(8) Uani 1 1 d .
C15 C 1.0216(3) 0.70635(10) 0.5561(3) 0.0211(7) Uani 1 1 d .
C16 C 1.0786(3) 0.74902(11) 0.5545(3) 0.0290(9) Uani 1 1 d .
H16 H 1.0823 0.7684 0.6159 0.035 Uiso 1 1 calc R
C17 C 1.1293(3) 0.76312(12) 0.4644(3) 0.0336(9) Uani 1 1 d .
H17 H 1.1678 0.7923 0.4636 0.040 Uiso 1 1 calc R
C18 C 1.1249(3) 0.73521(12) 0.3743(3) 0.0337(9) Uani 1 1 d .
H18 H 1.1602 0.7452 0.3120 0.040 Uiso 1 1 calc R
C19 C 1.0687(3) 0.69267(11) 0.3753(3) 0.0266(8) Uani 1 1 d .
H19 H 1.0658 0.6734 0.3138 0.032 Uiso 1 1 calc R
C20 C 1.0170(3) 0.67820(10) 0.4651(3) 0.0225(8) Uani 1 1 d .
C21 C 1.0026(3) 0.59232(11) 0.4460(3) 0.0227(8) Uani 1 1 d .
C22 C 0.9710(3) 0.50766(10) 0.4487(3) 0.0245(8) Uani 1 1 d .
H22A H 1.0237 0.5048 0.3905 0.029 Uiso 1 1 calc R
H22B H 0.9067 0.4866 0.4323 0.029 Uiso 1 1 calc R
C23 C 0.5947(3) 0.40798(13) 0.3805(4) 0.0370(10) Uani 1 1 d .
H23A H 0.5752 0.4182 0.3071 0.044 Uiso 1 1 calc R
H23B H 0.5237 0.4033 0.4170 0.044 Uiso 1 1 calc R
C24 C 0.6598(4) 0.44691(14) 0.4364(4) 0.0512(12) Uani 1 1 d .
H24A H 0.6763 0.4379 0.5104 0.077 Uiso 1 1 calc R
H24B H 0.6152 0.4758 0.4342 0.077 Uiso 1 1 calc R
H24C H 0.7301 0.4522 0.4007 0.077 Uiso 1 1 calc R
C25 C 0.7593(3) 0.36465(16) 0.3116(4) 0.0435(11) Uani 1 1 d .
H25A H 0.8091 0.3889 0.3442 0.052 Uiso 1 1 calc R
H25B H 0.7995 0.3343 0.3164 0.052 Uiso 1 1 calc R
C26 C 0.7387(4) 0.37659(17) 0.1962(4) 0.0539(12) Uani 1 1 d .
H26A H 0.6951 0.3514 0.1612 0.081 Uiso 1 1 calc R
H26B H 0.8105 0.3800 0.1622 0.081 Uiso 1 1 calc R
H26C H 0.6969 0.4062 0.1900 0.081 Uiso 1 1 calc R
C27 C 0.5709(3) 0.32679(13) 0.3261(3) 0.0367(10) Uani 1 1 d .
H27A H 0.5059 0.3249 0.3721 0.044 Uiso 1 1 calc R
H27B H 0.5437 0.3397 0.2569 0.044 Uiso 1 1 calc R
C28 C 0.6140(4) 0.27759(14) 0.3086(4) 0.0509(12) Uani 1 1 d .
H28A H 0.6765 0.2787 0.2607 0.076 Uiso 1 1 calc R
H28B H 0.5538 0.2581 0.2770 0.076 Uiso 1 1 calc R
H28C H 0.6398 0.2640 0.3767 0.076 Uiso 1 1 calc R
C29 C 0.6936(3) 0.34508(13) 0.4860(3) 0.0358(9) Uani 1 1 d .
H29A H 0.7310 0.3142 0.4798 0.043 Uiso 1 1 calc R
H29B H 0.7502 0.3677 0.5145 0.043 Uiso 1 1 calc R
C30 C 0.6030(3) 0.34057(14) 0.5647(4) 0.0435(11) Uani 1 1 d .
H30A H 0.5669 0.3712 0.5737 0.065 Uiso 1 1 calc R
H30B H 0.6358 0.3300 0.6330 0.065 Uiso 1 1 calc R
H30C H 0.5472 0.3176 0.5386 0.065 Uiso 1 1 calc R
C31 C 0.2078(4) 0.12620(16) 0.2749(4) 0.0522(12) Uani 1 1 d .
H31A H 0.2068 0.1100 0.2054 0.063 Uiso 1 1 calc R
H31B H 0.1516 0.1518 0.2698 0.063 Uiso 1 1 calc R
C32 C 0.3215(4) 0.14790(19) 0.2947(4) 0.0705(15) Uani 1 1 d .
H32A H 0.3243 0.1637 0.3638 0.106 Uiso 1 1 calc R
H32B H 0.3355 0.1709 0.2388 0.106 Uiso 1 1 calc R
H32C H 0.3789 0.1233 0.2943 0.106 Uiso 1 1 calc R
C33 C 0.1599(4) 0.11551(13) 0.4638(3) 0.0411(10) Uani 1 1 d .
H33A H 0.1455 0.0913 0.5181 0.049 Uiso 1 1 calc R
H33B H 0.2318 0.1309 0.4843 0.049 Uiso 1 1 calc R
C34 C 0.0684(4) 0.15171(13) 0.4658(4) 0.0436(11) Uani 1 1 d .
H34A H 0.0831 0.1766 0.4144 0.065 Uiso 1 1 calc R
H34B H 0.0661 0.1653 0.5370 0.065 Uiso 1 1 calc R
H34C H -0.0037 0.1368 0.4472 0.065 Uiso 1 1 calc R
C35 C 0.2582(5) 0.05265(16) 0.3758(4) 0.0662(16) Uani 1 1 d .
H35A H 0.3293 0.0670 0.4028 0.079 Uiso 1 1 calc R
H35B H 0.2322 0.0311 0.4313 0.079 Uiso 1 1 calc R
C36 C 0.2814(6) 0.0241(2) 0.2777(5) 0.098(2) Uani 1 1 d .
H36A H 0.2134 0.0072 0.2542 0.148 Uiso 1 1 calc R
H36B H 0.3414 0.0015 0.2944 0.148 Uiso 1 1 calc R
H36C H 0.3044 0.0452 0.2211 0.148 Uiso 1 1 calc R
C37 C 0.0612(4) 0.07091(15) 0.3180(4) 0.0543(13) Uani 1 1 d .
H37A H 0.0087 0.0971 0.3018 0.065 Uiso 1 1 calc R
H37B H 0.0731 0.0540 0.2508 0.065 Uiso 1 1 calc R
C38 C 0.0071(5) 0.03761(16) 0.3942(4) 0.0749(17) Uani 1 1 d .
H38A H 0.0588 0.0117 0.4118 0.112 Uiso 1 1 calc R
H38B H -0.0620 0.0249 0.3609 0.112 Uiso 1 1 calc R
H38C H -0.0104 0.0546 0.4590 0.112 Uiso 1 1 calc R

loop_
_atom_site_aniso_label
_atom_site_aniso_U_11
_atom_site_aniso_U_22
_atom_site_aniso_U_33
_atom_site_aniso_U_23
_atom_site_aniso_U_13
_atom_site_aniso_U_12
Br1 0.0292(2) 0.0332(2) 0.0321(2) 0.00570(17) 0.00970(16) 0.00275(16)
Br2 0.0449(2) 0.01664(17) 0.0368(3) 0.00091(16) 0.01018(18) 0.00476(16)
O1 0.071(2) 0.0253(14) 0.055(2) 0.0084(13) 0.0337(17) 0.0188(14)
O2 0.077(2) 0.0215(13) 0.059(2) 0.0126(14) 0.0402(18) 0.0070(14)
O3 0.0498(16) 0.0197(12) 0.0317(17) 0.0000(11) 0.0192(13) -0.0022(11)
O4 0.0498(16) 0.0117(12) 0.0376(17) 0.0040(11) 0.0163(13) 0.0038(11)
O5 0.0300(14) 0.0183(12) 0.0363(16) -0.0026(11) 0.0127(12) 0.0015(10)
N1 0.046(2) 0.0174(15) 0.035(2) 0.0040(14) 0.0127(17) 0.0036(14)
N2 0.056(2) 0.0098(13) 0.0255(18) -0.0008(12) 0.0191(15) -0.0014(13)
N3 0.0391(17) 0.0154(13) 0.0197(17) 0.0007(12) 0.0121(13) -0.0013(12)
N4 0.0330(16) 0.0112(13) 0.0289(18) 0.0029(12) 0.0159(14) 0.0022(12)
N5 0.0376(17) 0.0090(12) 0.0279(18) 0.0026(12) 0.0121(14) 0.0032(12)
N6 0.0257(15) 0.0123(13) 0.0320(19) -0.0035(12) 0.0094(13) -0.0008(11)
N7 0.0244(15) 0.0122(13) 0.0321(18) -0.0010(12) 0.0068(13) -0.0006(11)
N8 0.0288(16) 0.0298(16) 0.037(2) 0.0010(14) 0.0061(14) 0.0006(13)
N9 0.072(3) 0.0334(18) 0.030(2) -0.0075(15) -0.0121(19) 0.0136(17)
C1 0.036(2) 0.0134(16) 0.030(2) 0.0027(15) 0.0085(17) -0.0001(15)
C2 0.043(2) 0.0225(18) 0.027(2) 0.0025(16) 0.0208(18) -0.0033(16)
C3 0.041(2) 0.0191(17) 0.033(2) -0.0011(16) 0.0205(18) 0.0017(16)
C4 0.034(2) 0.0150(16) 0.027(2) -0.0002(15) 0.0078(16) -0.0023(15)
C5 0.040(2) 0.0199(17) 0.030(2) -0.0009(16) 0.0185(17) -0.0026(16)
C6 0.037(2) 0.0205(18) 0.036(2) -0.0010(16) 0.0160(18) 0.0007(16)
C7 0.0282(18) 0.0173(16) 0.022(2) 0.0018(15) 0.0060(16) 0.0020(14)
C8 0.0318(19) 0.0159(16) 0.021(2) 0.0004(14) 0.0068(15) 0.0043(14)
C9 0.034(2) 0.0206(17) 0.031(2) 0.0008(16) 0.0103(17) 0.0043(15)
C10 0.042(2) 0.0229(18) 0.039(3) -0.0016(17) 0.0192(19) 0.0050(17)
C11 0.053(3) 0.0228(19) 0.045(3) -0.0101(18) 0.015(2) 0.0049(18)
C12 0.044(2) 0.0170(17) 0.038(2) -0.0052(16) 0.0114(19) -0.0042(16)
C13 0.0315(19) 0.0164(16) 0.029(2) 0.0024(15) 0.0087(16) 0.0048(15)
C14 0.0283(19) 0.0187(17) 0.025(2) -0.0017(15) 0.0027(16) -0.0009(15)
C15 0.0239(17) 0.0129(15) 0.027(2) 0.0008(14) 0.0088(15) 0.0017(13)
C16 0.039(2) 0.0159(16) 0.033(2) -0.0042(16) 0.0102(18) -0.0038(15)
C17 0.041(2) 0.0164(17) 0.044(3) 0.0035(17) 0.0098(19) -0.0073(16)
C18 0.045(2) 0.0247(19) 0.032(2) 0.0054(17) 0.0156(18) -0.0049(17)
C19 0.035(2) 0.0174(17) 0.028(2) -0.0026(15) 0.0070(17) -0.0002(15)
C20 0.0254(18) 0.0125(15) 0.030(2) 0.0022(15) 0.0042(16) -0.0008(14)
C21 0.032(2) 0.0155(16) 0.021(2) -0.0009(14) 0.0048(16) 0.0009(15)
C22 0.0332(19) 0.0111(15) 0.030(2) -0.0037(14) 0.0074(16) -0.0014(14)
C23 0.029(2) 0.031(2) 0.051(3) 0.0034(19) 0.0066(19) 0.0040(17)
C24 0.061(3) 0.029(2) 0.062(3) 0.008(2) -0.005(2) -0.007(2)
C25 0.028(2) 0.053(3) 0.050(3) 0.002(2) 0.012(2) 0.0020(19)
C26 0.042(3) 0.070(3) 0.051(3) 0.007(3) 0.018(2) 0.003(2)
C27 0.033(2) 0.038(2) 0.039(3) -0.0063(19) 0.0056(18) -0.0045(17)
C28 0.054(3) 0.040(2) 0.060(3) -0.010(2) 0.012(2) 0.002(2)
C29 0.034(2) 0.035(2) 0.038(3) 0.0028(19) 0.0003(18) 0.0012(17)
C30 0.048(2) 0.040(2) 0.043(3) 0.005(2) 0.004(2) -0.0061(19)
C31 0.075(3) 0.049(3) 0.032(3) 0.002(2) 0.001(2) 0.015(2)
C32 0.082(4) 0.074(4) 0.055(4) 0.008(3) 0.005(3) 0.000(3)
C33 0.070(3) 0.0262(19) 0.027(2) -0.0055(17) -0.007(2) 0.0049(19)
C34 0.066(3) 0.025(2) 0.040(3) 0.0015(18) 0.004(2) 0.0030(19)
C35 0.102(4) 0.040(3) 0.055(3) -0.012(2) -0.025(3) 0.036(3)
C36 0.142(6) 0.074(4) 0.077(5) -0.039(3) -0.024(4) 0.057(4)
C37 0.079(3) 0.039(2) 0.043(3) -0.008(2) -0.020(3) -0.003(2)
C38 0.112(4) 0.039(3) 0.072(4) 0.001(3) -0.022(3) -0.027(3)

loop_
_atom_type_symbol
_atom_type_description
_atom_type_scat_dispersion_real
_atom_type_scat_dispersion_imag
_atom_type_scat_source
C C 0.0033 0.0016 'International Tables Vol C Tables 4.2.6.8 and 6.1.1.4'
H H 0.0000 0.0000 'International Tables Vol C Tables 4.2.6.8 and 6.1.1.4'
N N 0.0061 0.0033 'International Tables Vol C Tables 4.2.6.8 and 6.1.1.4'
O O 0.0106 0.0060 'International Tables Vol C Tables 4.2.6.8 and 6.1.1.4'
Br Br -0.2901 2.4595 'International Tables Vol C Tables 4.2.6.8 and 6.1.1.4'

loop_
_geom_angle_atom_site_label_1
_geom_angle_atom_site_label_2
_geom_angle_atom_site_label_3
_geom_angle
_geom_angle_site_symmetry_3
O1 N1 O2 123.0(3) .
O1 N1 C1 118.7(3) .
O2 N1 C1 118.2(3) .
C7 N2 C4 126.6(3) .
C7 N3 C8 125.6(3) .
C14 N4 C13 125.7(3) .
C14 N5 C15 124.3(3) .
C21 N6 C20 123.7(3) .
C21 N7 C22 120.8(3) .
C29 N8 C25 106.5(3) .
C29 N8 C23 110.9(3) .
C25 N8 C23 111.3(3) .
C29 N8 C27 111.0(3) .
C25 N8 C27 111.4(3) .
C23 N8 C27 105.8(3) .
C33 N9 C37 110.9(4) .
C33 N9 C35 106.9(3) .
C37 N9 C35 110.6(3) .
C33 N9 C31 110.6(3) .
C37 N9 C31 106.6(3) .
C35 N9 C31 111.4(4) .
C2 C1 C6 122.1(3) .
C2 C1 N1 119.5(3) .
C6 C1 N1 118.4(3) .
C1 C2 C3 119.0(3) .
C4 C3 C2 120.1(3) .
C3 C4 N2 124.2(3) .
C3 C4 C5 119.2(3) .
N2 C4 C5 116.6(3) .
C6 C5 C4 120.4(3) .
C1 C6 C5 119.0(3) .
O3 C7 N3 124.5(3) .
O3 C7 N2 123.5(3) .
N3 C7 N2 111.9(3) .
C9 C8 C13 119.8(3) .
C9 C8 N3 122.4(3) .
C13 C8 N3 117.8(3) .
C8 C9 C10 120.0(3) .
C11 C10 C9 120.1(3) .
C12 C11 C10 120.5(3) .
C11 C12 C13 120.2(3) .
C12 C13 C8 119.4(3) .
C12 C13 N4 122.5(3) .
C8 C13 N4 118.0(3) .
O4 C14 N4 124.4(3) .
O4 C14 N5 123.8(3) .
N4 C14 N5 111.8(3) .
C16 C15 C20 119.3(3) .
C16 C15 N5 121.7(3) .
C20 C15 N5 118.9(3) .
C17 C16 C15 120.0(3) .
C16 C17 C18 120.6(3) .
C19 C18 C17 119.7(3) .
C20 C19 C18 120.3(3) .
C19 C20 C15 120.1(3) .
C19 C20 N6 121.5(3) .
C15 C20 N6 118.5(3) .
O5 C21 N7 123.2(3) .
O5 C21 N6 122.9(3) .
N7 C21 N6 114.0(3) .
N7 C22 C22 111.7(3) 3_766
C24 C23 N8 115.1(3) .
C26 C25 N8 115.3(3) .
C28 C27 N8 115.6(3) .
C30 C29 N8 115.5(3) .
C32 C31 N9 115.6(4) .
C34 C33 N9 115.0(3) .
C36 C35 N9 114.5(4) .
C38 C37 N9 114.7(4) .

loop_
_geom_bond_atom_site_label_1
_geom_bond_atom_site_label_2
_geom_bond_distance
_geom_bond_site_symmetry_2
O1 N1 1.216(4) .
O2 N1 1.220(4) .
O3 C7 1.213(4) .
O4 C14 1.224(4) .
O5 C21 1.229(4) .
N1 C1 1.468(4) .
N2 C7 1.373(4) .
N2 C4 1.400(4) .
N3 C7 1.365(4) .
N3 C8 1.417(4) .
N4 C14 1.364(4) .
N4 C13 1.403(4) .
N5 C14 1.373(4) .
N5 C15 1.405(4) .
N6 C21 1.367(4) .
N6 C20 1.422(4) .
N7 C21 1.343(4) .
N7 C22 1.459(4) .
N8 C29 1.515(5) .
N8 C25 1.518(5) .
N8 C23 1.518(4) .
N8 C27 1.518(5) .
N9 C33 1.512(5) .
N9 C37 1.514(5) .
N9 C35 1.518(5) .
N9 C31 1.520(5) .
C1 C2 1.372(5) .
C1 C6 1.372(5) .
C2 C3 1.391(5) .
C3 C4 1.384(5) .
C4 C5 1.405(5) .
C5 C6 1.373(5) .
C8 C9 1.385(5) .
C8 C13 1.401(5) .
C9 C10 1.386(5) .
C10 C11 1.381(5) .
C11 C12 1.374(5) .
C12 C13 1.392(5) .
C15 C16 1.392(4) .
C15 C20 1.398(5) .
C16 C17 1.370(5) .
C17 C18 1.386(5) .
C18 C19 1.384(5) .
C19 C20 1.375(5) .
C22 C22 1.507(7) 3_766
C23 C24 1.511(5) .
C25 C26 1.505(6) .
C27 C28 1.511(5) .
C29 C30 1.504(6) .
C31 C32 1.504(7) .
C33 C34 1.502(5) .
C35 C36 1.514(7) .
C37 C38 1.512(7) .

loop_
_geom_hbond_atom_site_label_D
_geom_hbond_atom_site_label_H
_geom_hbond_atom_site_label_A
_geom_hbond_distance_DH
_geom_hbond_distance_HA
_geom_hbond_distance_DA
_geom_hbond_angle_DHA
N5 H5 Br2 0.88 2.62 3.447(3) 156.1
N4 H4 Br2 0.88 2.51 3.369(3) 165.7
N7 H7 Br1 0.88 2.55 3.372(3) 156.2
N6 H6 Br1 0.88 2.56 3.398(3) 158.8
N3 H3 Br1 0.88 2.62 3.449(3) 157.4
N2 H2 Br1 0.88 2.65 3.485(3) 158.3

loop_
_geom_torsion_atom_site_label_1
_geom_torsion_atom_site_label_2
_geom_torsion_atom_site_label_3
_geom_torsion_atom_site_label_4
_geom_torsion
_geom_torsion_site_symmetry_4
O1 N1 C1 C2 -174.4(4) .
O2 N1 C1 C2 5.3(5) .
O1 N1 C1 C6 4.7(5) .
O2 N1 C1 C6 -175.6(4) .
C6 C1 C2 C3 -1.3(6) .
N1 C1 C2 C3 177.8(3) .
C1 C2 C3 C4 -0.4(6) .
C2 C3 C4 N2 -178.0(3) .
C2 C3 C4 C5 2.2(6) .
C7 N2 C4 C3 20.7(6) .
C7 N2 C4 C5 -159.5(4) .
C3 C4 C5 C6 -2.5(6) .
N2 C4 C5 C6 177.7(3) .
C2 C1 C6 C5 1.0(6) .
N1 C1 C6 C5 -178.1(3) .
C4 C5 C6 C1 0.9(6) .
C8 N3 C7 O3 10.4(6) .
C8 N3 C7 N2 -168.8(3) .
C4 N2 C7 O3 -14.1(6) .
C4 N2 C7 N3 165.1(3) .
C7 N3 C8 C9 -37.9(5) .
C7 N3 C8 C13 142.6(3) .
C13 C8 C9 C10 0.1(5) .
N3 C8 C9 C10 -179.3(3) .
C8 C9 C10 C11 0.4(6) .
C9 C10 C11 C12 -0.6(6) .
C10 C11 C12 C13 0.2(6) .
C11 C12 C13 C8 0.3(6) .
C11 C12 C13 N4 -176.4(4) .
C9 C8 C13 C12 -0.5(5) .
N3 C8 C13 C12 179.0(3) .
C9 C8 C13 N4 176.3(3) .
N3 C8 C13 N4 -4.2(5) .
C14 N4 C13 C12 -41.2(5) .
C14 N4 C13 C8 142.1(3) .
C13 N4 C14 O4 1.9(6) .
C13 N4 C14 N5 -177.3(3) .
C15 N5 C14 O4 -13.1(5) .
C15 N5 C14 N4 166.1(3) .
C14 N5 C15 C16 54.6(5) .
C14 N5 C15 C20 -126.5(3) .
C20 C15 C16 C17 0.2(5) .
N5 C15 C16 C17 179.0(3) .
C15 C16 C17 C18 -0.2(6) .
C16 C17 C18 C19 0.0(6) .
C17 C18 C19 C20 0.3(5) .
C18 C19 C20 C15 -0.4(5) .
C18 C19 C20 N6 178.7(3) .
C16 C15 C20 C19 0.1(5) .
N5 C15 C20 C19 -178.7(3) .
C16 C15 C20 N6 -179.0(3) .
N5 C15 C20 N6 2.2(4) .
C21 N6 C20 C19 57.1(5) .
C21 N6 C20 C15 -123.9(4) .
C22 N7 C21 O5 9.8(5) .
C22 N7 C21 N6 -171.2(3) .
C20 N6 C21 O5 -1.8(5) .
C20 N6 C21 N7 179.2(3) .
C21 N7 C22 C22 77.7(5) 3_766
C29 N8 C23 C24 54.6(4) .
C25 N8 C23 C24 -63.8(5) .
C27 N8 C23 C24 175.0(4) .
C29 N8 C25 C26 175.5(4) .
C23 N8 C25 C26 -63.5(5) .
C27 N8 C25 C26 54.3(5) .
C29 N8 C27 C28 -62.3(4) .
C25 N8 C27 C28 56.2(5) .
C23 N8 C27 C28 177.4(4) .
C25 N8 C29 C30 178.3(3) .
C23 N8 C29 C30 57.0(4) .
C27 N8 C29 C30 -60.3(4) .
C33 N9 C31 C32 64.3(5) .
C37 N9 C31 C32 -175.1(4) .
C35 N9 C31 C32 -54.4(5) .
C37 N9 C33 C34 -53.0(5) .
C35 N9 C33 C34 -173.6(4) .
C31 N9 C33 C34 65.0(5) .
C33 N9 C35 C36 179.8(5) .
C37 N9 C35 C36 59.0(6) .
C31 N9 C35 C36 -59.3(6) .
C33 N9 C37 C38 -55.4(5) .
C35 N9 C37 C38 62.9(5) .
C31 N9 C37 C38 -175.9(4) .
